data_7252110
loop_
_publ_author_name
'Bogner, Marcell M.'
'S\'ov\'ari, Bence'
'Kalapos, P\'eter P.'
'Mayer, P\'eter J.'
'Heged\>us, M\'arton'
'Turczel, G\'abor'
'Kiss-Szem\'an, Anna J.'
'Harmat, Veronika'
'Kunfi, Attila'
'London, G\'abor'

_publ_section_title
;
 Streamlined synthesis of functionalized dibenzo[a,e]pentalenes through
 potassium-mediated cyclization and late-stage thianthrenation
;
_journal_issue 33
_journal_name_full 'RSC Advances'
_journal_page_first 30958
_journal_page_last 30964
_journal_paper_doi 10.1039/D6RA03886G
_journal_volume 16
_journal_year 2026
_chemical_formula_moiety 'C16 H8 Br2'
_chemical_formula_sum 'C16 H8 Br2'
_chemical_formula_weight 360.04
_space_group_crystal_system monoclinic
_space_group_IT_number 15
_space_group_name_Hall '-I 2ya'
_space_group_name_H-M_alt 'I 1 2/a 1'
_atom_sites_solution_hydrogens geom
_audit_creation_date 2025-11-17
_audit_creation_method
;
Olex2 1.3
(compiled 2020.11.12 svn.r5f609507 for OlexSys, GUI svn.r6408)
;
_audit_update_record
;
2025-11-17 deposited with the CCDC.	2026-05-29 downloaded from the CCDC.
;
_cell_angle_alpha 90
_cell_angle_beta 94.030(2)
_cell_angle_gamma 90
_cell_formula_units_Z 4
_cell_length_a 18.2774(4)
_cell_length_b 3.89392(8)
_cell_length_c 17.2149(4)
_cell_measurement_reflns_used 4391
_cell_measurement_temperature 105.90(10)
_cell_measurement_theta_max 74.5790
_cell_measurement_theta_min 4.8270
_cell_volume 1222.17(5)
_computing_cell_refinement 'CrysAlisPro 1.171.43.98a (Rigaku OD, 2023)'
_computing_data_collection 'CrysAlisPro system (CCD 43.98a 64-bit (release 24-11-2023))'
_computing_data_reduction 'CrysAlisPro 1.171.43.98a (Rigaku OD, 2023)'
_computing_molecular_graphics 'Olex2 1.3 (Dolomanov et al., 2009)'
_computing_publication_material 'Olex2 1.3 (Dolomanov et al., 2009)'
_computing_structure_refinement 'SHELXL 2018/3 (Sheldrick, 2015)'
_diffrn_ambient_temperature 106.15
_diffrn_detector_area_resol_mean 10.0000
_diffrn_detector_type HyPix
_diffrn_measured_fraction_theta_full 0.999
_diffrn_measured_fraction_theta_max 0.967
_diffrn_measurement_details
;
List of Runs (angles in degrees, time in seconds):

  # Type    Start    End  Width  t~exp~   \w     \q     \k     \f   Frames
#--------------------------------------------------------------------------
  1  \w     91.00 178.00   0.50    0.05    --  103.66  27.00 113.00  174
  2  \w     35.00 120.00   0.50    0.05    --   47.20  38.00 150.00  170
  3  \w     35.00 122.00   0.50    0.05    --   47.20  27.00 113.00  174
  4  \w     32.00 120.00   0.50    0.05    --   47.20  57.00  30.00  176
  5  \w     32.00 120.00   0.50    0.05    --   47.20  57.00-150.00  176
  6  \w    -27.00  36.00   0.50    0.05    --   47.20 -27.00 -48.00  126
  7  \w    -24.00  60.00   0.50    0.05    --   47.20 -57.00 -60.00  168
  8  \w     31.00 109.00   0.50    0.05    --  103.66 -77.00  60.00  156
  9  \w     31.00  69.00   0.50    0.05    --  103.66 -57.00 120.00   76
 10  \w     31.00  69.00   0.50    0.05    --  103.66 -57.00 150.00   76
 11  \w     31.00  69.00   0.50    0.05    --  103.66 -57.00  90.00   76
 12  \w     31.00  69.00   0.50    0.05    --  103.66 -57.00   0.00   76
 13  \w     31.00  69.00   0.50    0.05    --  103.66 -57.00 -30.00   76
 14  \w     31.00  69.00   0.50    0.05    --  103.66 -57.00-180.00   76
 15  \w     33.00 106.00   0.50    0.05    --  103.66 -99.00-120.00  146
 16  \w     33.00 106.00   0.50    0.05    --  103.66 -99.00   0.00  146
 17  \w    -29.00  28.00   0.50    0.05    --  -47.20  27.00 113.00  114
 18  \w    -39.00  26.00   0.50    0.05    --  -47.20  38.00-120.00  130
 19  \w   -102.00 -26.00   0.50    0.05    --  -99.00  77.00-150.00  152
 20  \w    -62.00 -26.00   0.50    0.05    --  -99.00  57.00  30.00   72
 21  \w    -62.00 -26.00   0.50    0.05    --  -99.00  57.00  90.00   72
 22  \w    -62.00 -26.00   0.50    0.05    --  -99.00  57.00 120.00   72
 23  \w    -62.00 -26.00   0.50    0.05    --  -99.00  57.00 -90.00   72
 24  \w    -62.00 -26.00   0.50    0.05    --  -99.00  57.00-180.00   72
 25  \w   -122.00 -35.00   0.50    0.05    --  -47.20 -27.00 -48.00  174
 26  \w   -174.00 -86.00   0.50    0.05    --  -99.00 -27.00 -48.00  176
 27  \w   -120.00 -24.00   0.50    0.05    --  -47.20 -77.00 -90.00  192
;
_diffrn_measurement_device 'four-circle diffractometer'
_diffrn_measurement_device_type 'XtaLAB Synergy R, HyPix'
_diffrn_measurement_method '\w scans'
_diffrn_radiation_type CuK\a
_diffrn_radiation_wavelength 1.54184
_diffrn_reflns_av_R_equivalents 0.0394
_diffrn_reflns_av_unetI/netI 0.0246
_diffrn_reflns_Laue_measured_fraction_full 0.999
_diffrn_reflns_Laue_measured_fraction_max 0.967
_diffrn_reflns_limit_h_max 22
_diffrn_reflns_limit_h_min -22
_diffrn_reflns_limit_k_max 4
_diffrn_reflns_limit_k_min -3
_diffrn_reflns_limit_l_max 19
_diffrn_reflns_limit_l_min -21
_diffrn_reflns_number 5797
_diffrn_reflns_point_group_measured_fraction_full 0.999
_diffrn_reflns_point_group_measured_fraction_max 0.967
_diffrn_reflns_theta_full 67.684
_diffrn_reflns_theta_max 74.873
_diffrn_reflns_theta_min 4.851
_exptl_absorpt_coefficient_mu 8.196
_exptl_absorpt_correction_T_max 1.000
_exptl_absorpt_correction_T_min 0.705
_exptl_absorpt_correction_type gaussian
_exptl_absorpt_process_details
;
CrysAlisPro 1.171.43.98a (Rigaku Oxford Diffraction, 2023)
Numerical absorption correction based on gaussian integration over
a multifaceted crystal model
Empirical absorption correction using spherical harmonics,
implemented in SCALE3 ABSPACK scaling algorithm.
;
_exptl_crystal_colour 'clear light red'
_exptl_crystal_colour_lustre clear
_exptl_crystal_colour_modifier light
_exptl_crystal_colour_primary red
_exptl_crystal_density_diffrn 1.957
_exptl_crystal_description needle
_exptl_crystal_F_000 696
_exptl_crystal_recrystallization_method 'Re-crystallisation from solvent: chloroform/methanol'
_exptl_crystal_size_max 0.27
_exptl_crystal_size_mid 0.095
_exptl_crystal_size_min 0.057
_refine_diff_density_max 1.803
_refine_diff_density_min -0.941
_refine_diff_density_rms 0.119
_refine_ls_extinction_method none
_refine_ls_goodness_of_fit_ref 1.123
_refine_ls_hydrogen_treatment constr
_refine_ls_matrix_type full
_refine_ls_number_parameters 82
_refine_ls_number_reflns 1212
_refine_ls_number_restraints 0
_refine_ls_restrained_S_all 1.123
_refine_ls_R_factor_all 0.0387
_refine_ls_R_factor_gt 0.0370
_refine_ls_shift/su_max 0.001
_refine_ls_shift/su_mean 0.000
_refine_ls_structure_factor_coef Fsqd
_refine_ls_weighting_details 'w=1/[\s^2^(Fo^2^)+(0.0470P)^2^+8.6410P] where P=(Fo^2^+2Fc^2^)/3'
_refine_ls_weighting_scheme calc
_refine_ls_wR_factor_gt 0.0969
_refine_ls_wR_factor_ref 0.0983
_reflns_Friedel_coverage 0.000
_reflns_number_gt 1139
_reflns_number_total 1212
_reflns_threshold_expression 'I > 2\s(I)'
_cod_data_source_file d6ra03886g2.cif
_cod_data_source_block bm407-2_autored
_cod_original_cell_volume 1222.17(4)
_cod_database_code 7252110
_shelx_shelxl_version_number 2018/3
_shelx_space_group_comment
;
The symmetry employed for this shelxl refinement is uniquely defined
by the following loop, which should always be used as a source of
symmetry information in preference to the above space-group names.
They are only intended as comments.
;
_olex2_refinement_description
;
1. Fixed Uiso
 At 1.2 times of:
  All C(H) groups
2.a Aromatic/amide H refined with riding coordinates:
 C004(H004), C006(H006), C007(H007), C009(H009)
;
_olex2_submission_special_instructions 'No special instructions were received'
_oxdiff_exptl_absorpt_empirical_details
;
Empirical correction (ABSPACK) includes:
- Absorption correction using spherical harmonics
- Frame scaling
;

loop_
_space_group_symop_operation_xyz
'x, y, z'
'-x+1/2, y, -z'
'x+1/2, y+1/2, z+1/2'
'-x+1, y+1/2, -z+1/2'
'-x, -y, -z'
'x-1/2, -y, z'
'-x+1/2, -y+1/2, -z+1/2'
'x, -y+1/2, z+1/2'

loop_
_atom_site_label
_atom_site_type_symbol
_atom_site_fract_x
_atom_site_fract_y
_atom_site_fract_z
_atom_site_U_iso_or_equiv
_atom_site_adp_type
_atom_site_occupancy
_atom_site_site_symmetry_order
_atom_site_calc_flag
_atom_site_refinement_flags_posn
_atom_site_refinement_flags_adp
_atom_site_refinement_flags_occupancy
_atom_site_disorder_assembly
_atom_site_disorder_group
Br01 Br 0.84409(2) 1.09890(10) 0.59996(2) 0.02716(19) Uani 1 1 d . . . . .
C002 C 0.7509(2) 0.7804(10) 0.7083(2) 0.0217(8) Uani 1 1 d . . . . .
C003 C 0.6838(2) 0.6372(9) 0.6694(3) 0.0235(8) Uani 1 1 d . . . . .
C004 C 0.6566(2) 0.6212(10) 0.5923(3) 0.0263(9) Uani 1 1 d . . . . .
H004 H 0.683812 0.711131 0.551881 0.032 Uiso 1 1 calc R U . . .
C005 C 0.6436(2) 0.4970(10) 0.7295(2) 0.0236(8) Uani 1 1 d . . . . .
C006 C 0.5873(2) 0.4672(11) 0.5757(3) 0.0289(9) Uani 1 1 d . . . . .
H006 H 0.567110 0.455545 0.523355 0.035 Uiso 1 1 calc R U . . .
C007 C 0.5485(2) 0.3332(11) 0.6349(3) 0.0288(9) Uani 1 1 d . . . . .
H007 H 0.501914 0.231522 0.622397 0.035 Uiso 1 1 calc R U . . .
C008 C 0.8133(2) 0.9490(10) 0.6959(2) 0.0222(8) Uani 1 1 d . . . . .
C009 C 0.5764(2) 0.3439(10) 0.7127(3) 0.0270(9) Uani 1 1 d . . . . .
H009 H 0.549636 0.248173 0.752811 0.032 Uiso 1 1 calc R U . . .

loop_
_atom_site_aniso_label
_atom_site_aniso_U_11
_atom_site_aniso_U_22
_atom_site_aniso_U_33
_atom_site_aniso_U_23
_atom_site_aniso_U_13
_atom_site_aniso_U_12
Br01 0.0303(3) 0.0188(3) 0.0342(3) 0.00371(15) 0.01449(18) 0.00021(15)
C002 0.0223(17) 0.0150(18) 0.029(2) 0.0013(15) 0.0077(14) 0.0045(15)
C003 0.0178(17) 0.0131(17) 0.040(2) -0.0024(16) 0.0039(15) 0.0045(14)
C004 0.0246(19) 0.019(2) 0.036(2) -0.0010(16) 0.0063(16) 0.0056(15)
C005 0.0217(18) 0.0129(17) 0.037(2) -0.0016(16) 0.0075(15) 0.0043(15)
C006 0.0241(19) 0.024(2) 0.039(2) -0.0064(18) 0.0008(16) 0.0054(17)
C007 0.0208(19) 0.021(2) 0.046(2) -0.0072(18) 0.0064(17) 0.0000(15)
C008 0.0200(17) 0.0162(18) 0.031(2) 0.0020(15) 0.0093(15) 0.0031(14)
C009 0.0231(19) 0.0160(18) 0.043(2) -0.0014(17) 0.0107(16) 0.0025(15)

loop_
_atom_type_symbol
_atom_type_description
_atom_type_scat_dispersion_real
_atom_type_scat_dispersion_imag
_atom_type_scat_source
C C 0.0181 0.0091 'International Tables Vol C Tables 4.2.6.8 and 6.1.1.4'
H H 0.0000 0.0000 'International Tables Vol C Tables 4.2.6.8 and 6.1.1.4'
Br Br -0.6763 1.2805 'International Tables Vol C Tables 4.2.6.8 and 6.1.1.4'

loop_
_exptl_crystal_face_index_h
_exptl_crystal_face_index_k
_exptl_crystal_face_index_l
_exptl_crystal_face_perp_dist
-8 0 -7 0.0300
8 0 7 0.0265
3 2 -1 0.1239
-3 -2 1 0.1034
-11 0 -2 0.0291
-12 0 3 0.0286
12 0 -3 0.0589
0 0 -11 0.0300
0 0 11 0.0265
3 2 -9 0.0901

loop_
_geom_angle_atom_site_label_1
_geom_angle_atom_site_label_2
_geom_angle_atom_site_label_3
_geom_angle
_geom_angle_site_symmetry_1
_geom_angle_site_symmetry_3
_geom_angle_publ_flag
C002 C002 C003 108.1(4) 7_666 . ?
C008 C002 C002 108.3(4) . 7_666 ?
C008 C002 C003 143.6(4) . . ?
C004 C003 C002 133.4(4) . . ?
C004 C003 C005 120.8(4) . . ?
C005 C003 C002 105.8(3) . . ?
C003 C004 H004 121.0 . . ?
C003 C004 C006 118.0(4) . . ?
C006 C004 H004 121.0 . . ?
C003 C005 C008 107.9(3) . 7_666 ?
C009 C005 C003 120.8(4) . . ?
C009 C005 C008 131.3(4) . 7_666 ?
C004 C006 H006 119.7 . . ?
C007 C006 C004 120.6(4) . . ?
C007 C006 H006 119.7 . . ?
C006 C007 H007 119.2 . . ?
C006 C007 C009 121.5(4) . . ?
C009 C007 H007 119.2 . . ?
C002 C008 Br01 127.0(3) . . ?
C002 C008 C005 109.9(3) . 7_666 ?
C005 C008 Br01 123.2(3) 7_666 . ?
C005 C009 C007 118.3(4) . . ?
C005 C009 H009 120.9 . . ?
C007 C009 H009 120.9 . . ?

loop_
_geom_bond_atom_site_label_1
_geom_bond_atom_site_label_2
_geom_bond_distance
_geom_bond_site_symmetry_2
_geom_bond_publ_flag
Br01 C008 1.875(4) . ?
C002 C002 1.459(7) 7_666 ?
C002 C003 1.466(5) . ?
C002 C008 1.345(5) . ?
C003 C004 1.384(6) . ?
C003 C005 1.421(6) . ?
C004 H004 0.9500 . ?
C004 C006 1.414(6) . ?
C005 C008 1.473(6) 7_666 ?
C005 C009 1.377(6) . ?
C006 H006 0.9500 . ?
C006 C007 1.383(6) . ?
C007 H007 0.9500 . ?
C007 C009 1.400(6) . ?
C009 H009 0.9500 . ?

loop_
_geom_torsion_atom_site_label_1
_geom_torsion_atom_site_label_2
_geom_torsion_atom_site_label_3
_geom_torsion_atom_site_label_4
_geom_torsion
_geom_torsion_site_symmetry_1
_geom_torsion_site_symmetry_2
_geom_torsion_site_symmetry_3
_geom_torsion_site_symmetry_4
_geom_torsion_publ_flag
C002 C002 C003 C004 179.8(4) 7_666 . . . ?
C002 C002 C003 C005 0.2(5) 7_666 . . . ?
C002 C002 C008 Br01 -179.2(3) 7_666 . . . ?
C002 C002 C008 C005 1.0(5) 7_666 . . 7_666 ?
C002 C003 C004 C006 -178.4(4) . . . . ?
C002 C003 C005 C008 -0.8(4) . . . 7_666 ?
C002 C003 C005 C009 179.2(3) . . . . ?
C003 C002 C008 Br01 0.1(8) . . . . ?
C003 C002 C008 C005 -179.8(5) . . . 7_666 ?
C003 C004 C006 C007 -0.8(6) . . . . ?
C003 C005 C009 C007 -0.6(6) . . . . ?
C004 C003 C005 C008 179.5(3) . . . 7_666 ?
C004 C003 C005 C009 -0.4(6) . . . . ?
C004 C006 C007 C009 -0.2(6) . . . . ?
C005 C003 C004 C006 1.1(6) . . . . ?
C006 C007 C009 C005 0.9(6) . . . . ?
C008 C002 C003 C004 0.6(9) . . . . ?
C008 C002 C003 C005 -179.0(5) . . . . ?
C008 C005 C009 C007 179.4(4) 7_666 . . . ?
